data_1101226
loop_
_publ_author_name
'Qiong Ye'
'Yong-Hua Li'
'Yu-Mei Song'
'Xue-Feng Huang'
'Ren-Gen Xiong'
'Ziling Xue'

_publ_section_title
;

A Second-Order Nonlinear Optical Material Prepared through In Situ

Hydrothermal Ligand Synthesis

;
_journal_name_full 'Inorganic Chemistry'
_journal_page_first 3618
_journal_page_last 3625
_journal_paper_doi 10.1021/ic0500098
_journal_volume 44
_journal_year 2005
_chemical_formula_sum 'C48 H33 N12 O1.5 Zn'
_chemical_formula_weight 867.23
_chemical_name_systematic
; 

 ? 

;
_space_group_IT_number 43
_symmetry_cell_setting orthorhombic
_symmetry_space_group_name_Hall 'F 2 -2d'
_symmetry_space_group_name_H-M 'F d d 2'
_atom_sites_solution_hydrogens geom
_atom_sites_solution_primary direct
_atom_sites_solution_secondary difmap
_audit_creation_method SHELXL-97
_cell_angle_alpha 90.00
_cell_angle_beta 90.00
_cell_angle_gamma 90.00
_cell_formula_units_Z 16
_cell_length_a 61.594(9)
_cell_length_b 15.968(2)
_cell_length_c 16.590(2)
_cell_measurement_temperature 293(2)
_cell_volume 16317(4)
_computing_structure_refinement 'SHELXL-97 (Sheldrick, 1997)'
_computing_structure_solution 'SHELXS-97 (Sheldrick, 1990)'
_diffrn_ambient_temperature 293(2)
_diffrn_measured_fraction_theta_full 0.999
_diffrn_measured_fraction_theta_max 0.999
_diffrn_radiation_monochromator graphite
_diffrn_radiation_source 'fine-focus sealed tube'
_diffrn_radiation_type MoK\a
_diffrn_radiation_wavelength 0.71073
_diffrn_reflns_av_R_equivalents 0.1014
_diffrn_reflns_av_sigmaI/netI 0.1242
_diffrn_reflns_limit_h_max 65
_diffrn_reflns_limit_h_min -73
_diffrn_reflns_limit_k_max 18
_diffrn_reflns_limit_k_min -16
_diffrn_reflns_limit_l_max 19
_diffrn_reflns_limit_l_min -19
_diffrn_reflns_number 22352
_diffrn_reflns_theta_full 25.00
_diffrn_reflns_theta_max 25.00
_diffrn_reflns_theta_min 2.42
_exptl_absorpt_coefficient_mu 0.659
_exptl_crystal_density_diffrn 1.412
_exptl_crystal_density_method 'not measured'
_exptl_crystal_F_000 7152
_refine_diff_density_max 0.319
_refine_diff_density_min -0.209
_refine_diff_density_rms 0.056
_refine_ls_abs_structure_details 'Flack H D (1983), Acta Cryst. A39, 876-881'
_refine_ls_abs_structure_Flack 0.05(2)
_refine_ls_extinction_method none
_refine_ls_goodness_of_fit_ref 0.795
_refine_ls_hydrogen_treatment mixed
_refine_ls_matrix_type full
_refine_ls_number_parameters 565
_refine_ls_number_reflns 7043
_refine_ls_number_restraints 1
_refine_ls_restrained_S_all 0.795
_refine_ls_R_factor_all 0.1360
_refine_ls_R_factor_gt 0.0636
_refine_ls_shift/su_max 0.000
_refine_ls_shift/su_mean 0.000
_refine_ls_structure_factor_coef Fsqd
_refine_ls_weighting_details 'calc w=1/[\s^2^(Fo^2^)+(0.1000P)^2^+0.0000P] where P=(Fo^2^+2Fc^2^)/3'
_refine_ls_weighting_scheme calc
_refine_ls_wR_factor_gt 0.1402
_refine_ls_wR_factor_ref 0.1693
_reflns_number_gt 3768
_reflns_number_total 7043
_reflns_threshold_expression >2sigma(I)
_cod_data_source_file ic0500098si20050104_032035_3.cif
_cod_data_source_block 3
_cod_original_formula_sum 'C48 H33 N12 O1.50 Zn'
_cod_database_code 1101226

loop_
_symmetry_equiv_pos_as_xyz
'x, y, z'
'-x, -y, z'
'x+1/4, -y+1/4, z+1/4'
'-x+1/4, y+1/4, z+1/4'
'x, y+1/2, z+1/2'
'-x, -y+1/2, z+1/2'
'x+1/4, -y+3/4, z+3/4'
'-x+1/4, y+3/4, z+3/4'
'x+1/2, y, z+1/2'
'-x+1/2, -y, z+1/2'
'x+3/4, -y+1/4, z+3/4'
'-x+3/4, y+1/4, z+3/4'
'x+1/2, y+1/2, z'
'-x+1/2, -y+1/2, z'
'x+3/4, -y+3/4, z+1/4'
'-x+3/4, y+3/4, z+1/4'

loop_
_atom_site_label
_atom_site_type_symbol
_atom_site_fract_x
_atom_site_fract_y
_atom_site_fract_z
_atom_site_U_iso_or_equiv
_atom_site_adp_type
_atom_site_occupancy
_atom_site_symmetry_multiplicity
_atom_site_calc_flag
_atom_site_refinement_flags
_atom_site_disorder_assembly
_atom_site_disorder_group
Zn1 Zn 0.000840(18) 0.26952(5) 0.04953(7) 0.0536(3) Uani 1 1 d . . .
N12 N -0.01777(10) 0.2879(4) 0.1469(4) 0.0522(17) Uani 1 1 d . . .
N11 N 0.01922(10) 0.1703(4) 0.0764(4) 0.0533(16) Uani 1 1 d . . .
C47 C 0.08771(15) 0.0230(6) 0.3005(7) 0.080(3) Uani 1 1 d . . .
H47A H 0.0980 0.0388 0.2624 0.096 Uiso 1 1 calc R . .
C46 C -0.07296(12) 0.2986(4) 0.4689(4) 0.0463(18) Uani 1 1 d . . .
N10 N -0.05857(10) 0.2746(3) 0.4105(4) 0.0549(17) Uani 1 1 d . . .
H10A H -0.0519 0.2274 0.4089 0.066 Uiso 1 1 calc R . .
C45 C -0.04299(11) 0.3224(4) 0.2839(4) 0.0450(18) Uani 1 1 d . . .
C44 C 0.03364(14) 0.1693(5) 0.1387(5) 0.061(2) Uani 1 1 d . . .
H44A H 0.0356 0.2183 0.1680 0.073 Uiso 1 1 calc R . .
C43 C 0.04379(12) 0.0256(4) 0.1165(5) 0.051(2) Uani 1 1 d . . .
C42 C 0.05672(13) -0.0479(4) 0.1333(4) 0.0514(19) Uani 1 1 d . . .
C41 C -0.07969(11) 0.3796(4) 0.4531(4) 0.0422(17) Uani 1 1 d . . .
C40 C -0.05656(12) 0.3377(4) 0.3549(4) 0.0449(18) Uani 1 1 d . . .
C39 C -0.06917(11) 0.4033(4) 0.3771(4) 0.0428(18) Uani 1 1 d . . .
C38 C -0.08058(15) 0.2501(5) 0.5354(6) 0.062(3) Uani 1 1 d . . .
H38A H -0.0756 0.1961 0.5453 0.075 Uiso 1 1 calc R . .
C37 C -0.07042(13) 0.4893(5) 0.3414(4) 0.048(2) Uani 1 1 d . . .
C36 C 0.04548(13) 0.0995(5) 0.1607(4) 0.057(2) Uani 1 1 d . . .
H36A H 0.0546 0.1018 0.2053 0.068 Uiso 1 1 calc R . .
N9 N 0.05860(10) -0.1099(4) 0.0746(4) 0.0574(17) Uani 1 1 d . . .
H9A H 0.0519 -0.1100 0.0292 0.069 Uiso 1 1 calc R . .
C35 C 0.07950(12) -0.1492(4) 0.1777(4) 0.0473(19) Uani 1 1 d . . .
C34 C -0.03294(14) 0.3466(5) 0.1461(5) 0.060(2) Uani 1 1 d . . .
H34A H -0.0352 0.3761 0.0985 0.071 Uiso 1 1 calc R . .
C33 C 0.01788(13) 0.0979(5) 0.0344(5) 0.060(2) Uani 1 1 d . . .
H33A H 0.0089 0.0963 -0.0107 0.072 Uiso 1 1 calc R . .
C32 C -0.01593(14) 0.2443(5) 0.2163(5) 0.065(2) Uani 1 1 d . . .
H32A H -0.0061 0.2003 0.2181 0.078 Uiso 1 1 calc R . .
C31 C -0.08594(13) 0.5148(5) 0.2892(6) 0.061(2) Uani 1 1 d . . .
H31A H -0.0966 0.4773 0.2731 0.073 Uiso 1 1 calc R . .
C30 C 0.12363(15) -0.3191(5) 0.2872(7) 0.076(3) Uani 1 1 d . . .
H30A H 0.1337 -0.3556 0.3100 0.092 Uiso 1 1 calc R . .
C29 C -0.10162(12) 0.5022(4) 0.4989(4) 0.0526(19) Uani 1 1 d . . .
H29A H -0.0965 0.5348 0.4565 0.063 Uiso 1 1 calc R . .
C28 C 0.08039(17) -0.2408(5) 0.0581(7) 0.076(3) Uani 1 1 d . . .
H28A H 0.0750 -0.2539 0.0073 0.092 Uiso 1 1 calc R . .
C27 C 0.10252(15) -0.2734(5) 0.1720(6) 0.066(2) Uani 1 1 d . . .
C26 C -0.10278(12) 0.3700(5) 0.5710(4) 0.053(2) Uani 1 1 d . . .
C25 C 0.02900(12) 0.0275(4) 0.0548(5) 0.057(2) Uani 1 1 d . . .
H25A H 0.0265 -0.0213 0.0257 0.069 Uiso 1 1 calc R . .
C24 C 0.07246(14) -0.1696(5) 0.0994(5) 0.056(2) Uani 1 1 d . . .
C23 C 0.07119(12) -0.0300(4) 0.2789(4) 0.0391(17) Uani 1 1 d . . .
C22 C -0.09525(15) 0.2874(5) 0.5824(5) 0.065(2) Uani 1 1 d . . .
H22A H -0.1009 0.2569 0.6254 0.078 Uiso 1 1 calc R . .
C21 C -0.11580(14) 0.5373(5) 0.5534(5) 0.067(2) Uani 1 1 d . . .
H21A H -0.1197 0.5933 0.5486 0.080 Uiso 1 1 calc R . .
C20 C -0.09474(11) 0.4203(4) 0.5048(4) 0.0477(18) Uani 1 1 d . . .
C19 C 0.11518(14) -0.2554(5) 0.3323(6) 0.075(3) Uani 1 1 d . . .
H19A H 0.1187 -0.2514 0.3866 0.090 Uiso 1 1 calc R . .
C18 C -0.11814(13) 0.4087(6) 0.6232(5) 0.063(2) Uani 1 1 d . . .
H18A H -0.1243 0.3770 0.6643 0.076 Uiso 1 1 calc R . .
C17 C 0.06978(12) -0.0717(4) 0.1971(4) 0.0456(19) Uani 1 1 d . . .
C16 C 0.10157(13) -0.1974(4) 0.2989(5) 0.0577(19) Uani 1 1 d . . .
H16A H 0.0969 -0.1521 0.3294 0.069 Uiso 1 1 calc R . .
C15 C -0.04577(13) 0.3670(5) 0.2124(5) 0.057(2) Uani 1 1 d . . .
H15A H -0.0560 0.4096 0.2090 0.069 Uiso 1 1 calc R . .
C14 C -0.05475(13) 0.5482(4) 0.3638(4) 0.0505(19) Uani 1 1 d . . .
H14A H -0.0438 0.5315 0.3988 0.061 Uiso 1 1 calc R . .
C13 C 0.05615(13) -0.0516(4) 0.3351(5) 0.053(2) Uani 1 1 d . . .
H13A H 0.0446 -0.0859 0.3206 0.064 Uiso 1 1 calc R . .
C12 C -0.02762(13) 0.2613(5) 0.2832(5) 0.061(2) Uani 1 1 d . . .
H12A H -0.0251 0.2305 0.3298 0.073 Uiso 1 1 calc R . .
C11 C -0.12412(14) 0.4894(6) 0.6152(5) 0.071(2) Uani 1 1 d . . .
H11A H -0.1339 0.5129 0.6515 0.086 Uiso 1 1 calc R . .
C10 C 0.09452(12) -0.2060(4) 0.2171(5) 0.053(2) Uani 1 1 d . . .
C9 C -0.08614(14) 0.5968(5) 0.2591(5) 0.069(2) Uani 1 1 d . . .
H9B H -0.0966 0.6124 0.2215 0.083 Uiso 1 1 calc R . .
C8 C 0.11743(15) -0.3293(5) 0.2094(7) 0.080(3) Uani 1 1 d . . .
H8A H 0.1230 -0.3739 0.1799 0.096 Uiso 1 1 calc R . .
C7 C 0.08925(16) 0.0532(6) 0.3778(6) 0.086(3) Uani 1 1 d . . .
H7A H 0.1008 0.0877 0.3919 0.103 Uiso 1 1 calc R . .
C6 C 0.09537(17) -0.2888(5) 0.0912(5) 0.071(3) Uani 1 1 d . . .
H6A H 0.1013 -0.3329 0.0619 0.085 Uiso 1 1 calc R . .
C80 C -0.05469(12) 0.6297(4) 0.3366(4) 0.0451(18) Uani 1 1 d . . .
C5 C -0.03931(12) 0.6904(4) 0.3716(4) 0.0473(18) Uani 1 1 d . . .
C4 C -0.07106(14) 0.6542(4) 0.2844(5) 0.062(2) Uani 1 1 d . . .
H4A H -0.0718 0.7094 0.2666 0.074 Uiso 1 1 calc R . .
N8 N -0.03402(13) 0.7640(4) 0.3389(4) 0.074(2) Uani 1 1 d . . .
N7 N -0.02907(11) 0.6783(4) 0.4411(4) 0.0564(18) Uani 1 1 d . . .
N6 N -0.01978(12) 0.7986(4) 0.3910(5) 0.072(2) Uani 1 1 d . . .
N5 N -0.01757(11) 0.7475(4) 0.4515(4) 0.0558(16) Uani 1 1 d . . .
C3 C 0.05778(13) -0.0228(4) 0.4143(5) 0.055(2) Uani 1 1 d . . .
C2 C 0.04230(14) -0.0555(5) 0.4759(5) 0.058(2) Uani 1 1 d . . .
C1 C 0.07393(15) 0.0328(5) 0.4343(5) 0.079(3) Uani 1 1 d . . .
H1A H 0.0744 0.0563 0.4855 0.095 Uiso 1 1 calc R . .
N4 N 0.03129(11) -0.1256(4) 0.4659(4) 0.0573(18) Uani 1 1 d . . .
N3 N 0.03931(15) -0.0223(4) 0.5482(5) 0.099(3) Uani 1 1 d . . .
N2 N 0.02025(11) -0.1341(4) 0.5326(4) 0.0579(17) Uani 1 1 d . . .
N1 N 0.02440(15) -0.0730(5) 0.5816(5) 0.100(3) Uani 1 1 d . . .
O1W O 0.0000 0.0000 -0.1238(7) 0.157(6) Uani 1 2 d S . .
O2W O 0.0000 0.0000 0.7163(7) 0.138(4) Uani 1 2 d S . .
O4W O 0.0000 0.0000 0.303(2) 0.55(4) Uani 1 2 d S . .

loop_
_atom_site_aniso_label
_atom_site_aniso_U_11
_atom_site_aniso_U_22
_atom_site_aniso_U_33
_atom_site_aniso_U_23
_atom_site_aniso_U_13
_atom_site_aniso_U_12
Zn1 0.0672(5) 0.0511(4) 0.0425(4) -0.0008(5) 0.0085(5) 0.0017(6)
N12 0.060(4) 0.057(4) 0.040(4) 0.005(3) 0.005(3) 0.007(3)
N11 0.063(4) 0.057(4) 0.040(4) -0.008(3) 0.001(3) 0.002(3)
C47 0.097(7) 0.089(6) 0.054(5) -0.014(5) 0.015(7) -0.041(6)
C46 0.051(5) 0.051(4) 0.037(4) 0.005(4) 0.007(4) -0.005(4)
N10 0.072(5) 0.041(3) 0.052(4) 0.006(3) 0.006(3) 0.011(3)
C45 0.050(4) 0.053(4) 0.033(4) 0.005(3) -0.002(3) 0.005(4)
C44 0.077(6) 0.046(5) 0.060(6) -0.008(4) -0.005(5) 0.008(4)
C43 0.058(5) 0.051(5) 0.043(5) -0.012(4) 0.012(4) -0.001(4)
C42 0.061(5) 0.053(5) 0.040(5) -0.005(3) 0.003(4) 0.000(4)
C41 0.048(4) 0.051(4) 0.028(4) 0.010(3) 0.002(3) -0.003(3)
C40 0.053(5) 0.035(4) 0.047(5) 0.009(3) -0.001(4) 0.005(3)
C39 0.045(4) 0.044(4) 0.039(4) 0.003(3) -0.002(3) 0.001(4)
C38 0.075(6) 0.054(6) 0.059(7) 0.025(5) 0.004(5) -0.003(4)
C37 0.049(5) 0.063(5) 0.031(4) 0.003(4) 0.007(4) 0.010(4)
C36 0.073(6) 0.063(5) 0.034(4) -0.003(4) -0.006(4) -0.004(4)
N9 0.066(4) 0.067(4) 0.039(4) -0.023(3) -0.005(3) 0.005(3)
C35 0.059(5) 0.049(4) 0.033(4) -0.006(3) 0.000(4) 0.000(4)
C34 0.079(6) 0.062(5) 0.037(5) 0.014(4) 0.005(4) 0.019(5)
C33 0.078(6) 0.057(5) 0.044(5) -0.013(4) -0.005(4) 0.008(4)
C32 0.077(6) 0.065(5) 0.053(5) 0.022(4) 0.013(5) 0.028(5)
C31 0.055(5) 0.066(5) 0.063(6) 0.012(5) -0.016(5) -0.004(4)
C30 0.078(6) 0.065(6) 0.086(8) 0.000(5) -0.011(6) 0.015(5)
C29 0.059(5) 0.063(5) 0.036(4) 0.014(4) 0.002(4) 0.011(4)
C28 0.106(8) 0.061(6) 0.063(7) -0.028(5) -0.002(7) 0.017(5)
C27 0.083(6) 0.044(4) 0.072(6) 0.008(4) 0.012(5) 0.015(4)
C26 0.052(5) 0.071(5) 0.035(5) 0.013(3) -0.010(4) -0.021(4)
C25 0.065(5) 0.053(5) 0.054(5) -0.016(4) -0.004(5) 0.008(4)
C24 0.072(6) 0.058(5) 0.038(5) 0.001(4) 0.003(4) -0.002(4)
C23 0.050(4) 0.039(4) 0.028(4) -0.006(3) 0.009(3) -0.008(3)
C22 0.093(7) 0.054(5) 0.047(5) 0.018(4) 0.023(5) -0.019(5)
C21 0.079(6) 0.073(5) 0.048(5) 0.010(5) 0.015(5) 0.014(4)
C20 0.047(4) 0.058(5) 0.038(4) 0.012(3) -0.003(3) 0.002(4)
C19 0.079(6) 0.064(5) 0.082(7) 0.001(5) -0.013(5) 0.008(5)
C18 0.063(5) 0.093(7) 0.034(4) -0.006(4) 0.018(4) -0.015(5)
C17 0.061(5) 0.044(4) 0.032(4) -0.006(3) 0.007(4) -0.003(4)
C16 0.077(5) 0.049(4) 0.047(5) -0.011(4) 0.005(5) 0.005(4)
C15 0.077(6) 0.058(5) 0.038(5) 0.005(4) 0.000(4) 0.020(4)
C14 0.062(5) 0.055(5) 0.034(4) 0.010(3) 0.000(4) 0.009(4)
C13 0.056(5) 0.050(4) 0.053(5) -0.019(4) -0.008(4) -0.005(4)
C12 0.071(5) 0.060(5) 0.053(6) 0.009(4) 0.006(5) 0.005(5)
C11 0.065(6) 0.096(7) 0.053(6) -0.006(5) 0.009(5) 0.005(5)
C10 0.055(5) 0.037(4) 0.068(6) -0.010(4) 0.013(4) -0.010(4)
C9 0.072(6) 0.067(6) 0.067(6) 0.024(5) -0.028(5) 0.006(5)
C8 0.085(7) 0.059(6) 0.097(8) -0.026(5) 0.022(6) 0.006(5)
C7 0.091(7) 0.105(7) 0.061(7) -0.028(6) 0.011(5) -0.035(6)
C6 0.103(7) 0.049(5) 0.062(6) -0.026(4) 0.018(6) 0.008(5)
C80 0.051(5) 0.043(4) 0.041(4) 0.017(3) 0.014(4) 0.003(3)
C5 0.061(5) 0.043(4) 0.038(4) 0.009(3) 0.008(4) 0.003(4)
C4 0.077(6) 0.043(4) 0.065(6) 0.015(4) -0.019(5) -0.002(4)
N8 0.091(6) 0.077(5) 0.055(5) 0.025(4) -0.013(4) -0.007(4)
N7 0.064(5) 0.069(5) 0.036(4) 0.004(3) -0.004(3) 0.002(4)
N6 0.085(6) 0.071(5) 0.061(5) 0.017(4) -0.012(4) -0.012(4)
N5 0.062(4) 0.058(4) 0.048(4) 0.004(3) 0.000(3) -0.007(4)
C3 0.069(6) 0.046(4) 0.051(5) -0.016(4) 0.010(4) -0.004(4)
C2 0.079(6) 0.045(4) 0.049(5) -0.015(4) 0.017(4) -0.006(4)
C1 0.112(8) 0.080(6) 0.046(5) -0.039(4) 0.002(5) -0.034(6)
N4 0.075(5) 0.055(4) 0.042(4) -0.009(3) 0.016(4) -0.003(4)
N3 0.160(8) 0.075(5) 0.062(5) -0.043(5) 0.051(6) -0.053(5)
N2 0.075(5) 0.058(4) 0.041(4) -0.005(3) 0.017(3) -0.001(3)
N1 0.152(8) 0.081(5) 0.067(5) -0.030(4) 0.044(5) -0.044(5)
O1W 0.099(9) 0.312(18) 0.059(7) 0.000 0.000 0.057(10)
O2W 0.132(10) 0.209(13) 0.073(8) 0.000 0.000 -0.018(9)
O4W 0.144(16) 1.26(12) 0.24(3) 0.000 0.000 0.16(3)

loop_
_atom_type_symbol
_atom_type_description
_atom_type_scat_dispersion_real
_atom_type_scat_dispersion_imag
_atom_type_scat_source
C C 0.0033 0.0016 'International Tables Vol C Tables 4.2.6.8 and 6.1.1.4'
H H 0.0000 0.0000 'International Tables Vol C Tables 4.2.6.8 and 6.1.1.4'
N N 0.0061 0.0033 'International Tables Vol C Tables 4.2.6.8 and 6.1.1.4'
O O 0.0106 0.0060 'International Tables Vol C Tables 4.2.6.8 and 6.1.1.4'
Zn Zn 0.2839 1.4301 'International Tables Vol C Tables 4.2.6.8 and 6.1.1.4'

loop_
_geom_angle_atom_site_label_1
_geom_angle_atom_site_label_2
_geom_angle_atom_site_label_3
_geom_angle
_geom_angle_site_symmetry_1
_geom_angle_site_symmetry_3
_geom_angle_publ_flag
N2 Zn1 N12 110.4(3) 5_554 . ?
N2 Zn1 N11 107.9(3) 5_554 . ?
N12 Zn1 N11 105.1(2) . . ?
N2 Zn1 N5 111.3(3) 5_554 5_544 ?
N12 Zn1 N5 110.8(2) . 5_544 ?
N11 Zn1 N5 111.2(3) . 5_544 ?
C34 N12 C32 115.6(7) . . ?
C34 N12 Zn1 120.0(5) . . ?
C32 N12 Zn1 124.4(5) . . ?
C33 N11 C44 114.8(7) . . ?
C33 N11 Zn1 121.9(6) . . ?
C44 N11 Zn1 123.2(5) . . ?
C7 C47 C23 120.8(9) . . ?
N10 C46 C41 108.8(6) . . ?
N10 C46 C38 127.5(7) . . ?
C41 C46 C38 123.8(7) . . ?
C46 N10 C40 109.2(6) . . ?
C12 C45 C15 116.4(7) . . ?
C12 C45 C40 121.5(6) . . ?
C15 C45 C40 122.0(6) . . ?
C36 C44 N11 123.7(7) . . ?
C25 C43 C36 115.1(7) . . ?
C25 C43 C42 121.9(6) . . ?
C36 C43 C42 123.0(7) . . ?
C17 C42 N9 106.9(6) . . ?
C17 C42 C43 133.8(7) . . ?
N9 C42 C43 119.2(7) . . ?
C46 C41 C20 120.6(6) . . ?
C46 C41 C39 105.8(6) . . ?
C20 C41 C39 133.5(6) . . ?
C39 C40 N10 109.4(6) . . ?
C39 C40 C45 132.4(6) . . ?
N10 C40 C45 118.1(6) . . ?
C40 C39 C37 129.1(6) . . ?
C40 C39 C41 106.7(6) . . ?
C37 C39 C41 123.7(6) . . ?
C22 C38 C46 115.6(7) . . ?
C31 C37 C14 117.1(7) . . ?
C31 C37 C39 124.4(7) . . ?
C14 C37 C39 118.4(7) . . ?
C44 C36 C43 120.3(8) . . ?
C24 N9 C42 110.1(6) . . ?
C17 C35 C24 106.4(7) . . ?
C17 C35 C10 135.7(7) . . ?
C24 C35 C10 117.9(7) . . ?
N12 C34 C15 123.9(7) . . ?
C25 C33 N11 123.3(8) . . ?
N12 C32 C12 123.6(7) . . ?
C37 C31 C9 121.0(8) . . ?
C19 C30 C8 120.2(8) . . ?
C20 C29 C21 122.3(7) . . ?
C6 C28 C24 120.5(10) . . ?
C8 C27 C10 118.5(9) . . ?
C8 C27 C6 119.9(8) . . ?
C10 C27 C6 121.6(8) . . ?
C22 C26 C18 122.9(7) . . ?
C22 C26 C20 120.5(7) . . ?
C18 C26 C20 116.6(7) . . ?
C33 C25 C43 122.6(7) . . ?
N9 C24 C28 129.9(8) . . ?
N9 C24 C35 108.3(7) . . ?
C28 C24 C35 121.8(9) . . ?
C47 C23 C13 118.9(7) . . ?
C47 C23 C17 123.3(7) . . ?
C13 C23 C17 117.7(6) . . ?
C26 C22 C38 124.2(7) . . ?
C29 C21 C11 119.9(8) . . ?
C29 C20 C41 126.3(6) . . ?
C29 C20 C26 118.4(7) . . ?
C41 C20 C26 115.3(6) . . ?
C30 C19 C16 121.1(9) . . ?
C11 C18 C26 122.5(8) . . ?
C42 C17 C35 108.3(6) . . ?
C42 C17 C23 126.7(7) . . ?
C35 C17 C23 124.4(7) . . ?
C19 C16 C10 120.3(7) . . ?
C45 C15 C34 118.9(7) . . ?
C37 C14 C80 123.4(7) . . ?
C23 C13 C3 120.9(7) . . ?
C45 C12 C32 121.5(7) . . ?
C18 C11 C21 120.2(8) . . ?
C27 C10 C16 118.2(7) . . ?
C27 C10 C35 117.7(8) . . ?
C16 C10 C35 124.1(6) . . ?
C31 C9 C4 120.6(7) . . ?
C27 C8 C30 121.4(8) . . ?
C47 C7 C1 120.6(9) . . ?
C28 C6 C27 120.3(8) . . ?
C14 C80 C4 118.0(7) . . ?
C14 C80 C5 119.6(7) . . ?
C4 C80 C5 121.9(6) . . ?
N8 C5 N7 111.4(7) . . ?
N8 C5 C80 125.1(7) . . ?
N7 C5 C80 123.5(6) . . ?
C9 C4 C80 119.7(6) . . ?
C5 N8 N6 105.0(6) . . ?
N5 N7 C5 104.2(6) . . ?
N5 N6 N8 107.8(6) . . ?
N6 N5 N7 111.5(7) . . ?
N6 N5 Zn1 125.0(6) . 5 ?
N7 N5 Zn1 123.5(5) . 5 ?
C1 C3 C13 119.5(7) . . ?
C1 C3 C2 121.6(7) . . ?
C13 C3 C2 118.9(7) . . ?
N4 C2 N3 112.5(7) . . ?
N4 C2 C3 122.6(7) . . ?
N3 C2 C3 124.7(7) . . ?
C3 C1 C7 119.2(7) . . ?
N2 N4 C2 104.4(6) . . ?
N1 N3 C2 103.1(7) . . ?
N1 N2 N4 110.5(6) . . ?
N1 N2 Zn1 128.3(5) . 5_545 ?
N4 N2 Zn1 121.2(5) . 5_545 ?
N2 N1 N3 109.3(7) . . ?

loop_
_geom_bond_atom_site_label_1
_geom_bond_atom_site_label_2
_geom_bond_distance
_geom_bond_site_symmetry_2
_geom_bond_publ_flag
Zn1 N2 1.968(6) 5_554 ?
Zn1 N12 2.002(6) . ?
Zn1 N11 1.998(6) . ?
Zn1 N5 2.013(7) 5_544 ?
N12 C34 1.324(9) . ?
N12 C32 1.350(9) . ?
N11 C33 1.351(8) . ?
N11 C44 1.364(10) . ?
C47 C7 1.373(14) . ?
C47 C23 1.372(11) . ?
C46 N10 1.368(9) . ?
C46 C41 1.383(9) . ?
C46 C38 1.427(11) . ?
N10 C40 1.371(8) . ?
C45 C12 1.360(9) . ?
C45 C15 1.393(9) . ?
C45 C40 1.465(9) . ?
C44 C36 1.381(11) . ?
C43 C25 1.370(11) . ?
C43 C36 1.393(10) . ?
C43 C42 1.446(10) . ?
C42 C17 1.382(10) . ?
C42 N9 1.394(8) . ?
C41 C20 1.421(10) . ?
C41 C39 1.466(10) . ?
C40 C39 1.356(9) . ?
C39 C37 1.498(9) . ?
C38 C22 1.333(11) . ?
C37 C31 1.352(11) . ?
C37 C14 1.398(10) . ?
N9 C24 1.343(9) . ?
C35 C17 1.411(10) . ?
C35 C24 1.408(10) . ?
C35 C10 1.451(10) . ?
C34 C15 1.393(10) . ?
C33 C25 1.359(10) . ?
C32 C12 1.350(11) . ?
C31 C9 1.402(11) . ?
C30 C19 1.365(12) . ?
C30 C8 1.356(13) . ?
C29 C20 1.378(9) . ?
C29 C21 1.378(10) . ?
C28 C6 1.320(12) . ?
C28 C24 1.415(11) . ?
C27 C8 1.423(12) . ?
C27 C10 1.400(11) . ?
C27 C6 1.433(12) . ?
C26 C22 1.412(10) . ?
C26 C18 1.423(10) . ?
C26 C20 1.448(9) . ?
C23 C13 1.359(10) . ?
C23 C17 1.514(9) . ?
C21 C11 1.378(11) . ?
C19 C16 1.367(11) . ?
C18 C11 1.348(11) . ?
C16 C10 1.431(11) . ?
C14 C80 1.377(9) . ?
C13 C3 1.396(10) . ?
C9 C4 1.372(10) . ?
C7 C1 1.369(12) . ?
C80 C4 1.385(10) . ?
C80 C5 1.474(10) . ?
C5 N8 1.335(9) . ?
C5 N7 1.329(9) . ?
N8 N6 1.349(10) . ?
N7 N5 1.325(8) . ?
N6 N5 1.301(8) . ?
N5 Zn1 2.013(7) 5 ?
C3 C1 1.374(10) . ?
C3 C2 1.493(11) . ?
C2 N4 1.319(9) . ?
C2 N3 1.324(10) . ?
N4 N2 1.306(8) . ?
N3 N1 1.344(9) . ?
N2 N1 1.296(9) . ?
N2 Zn1 1.968(6) 5_545 ?
